data_7203440
loop_
_publ_author_name
'Rosamilia, Anthony E.'
'Giarrusso, Marilena A.'
'Scott, Janet L.'
'Strauss, Christopher R.'

_publ_section_title
;
 A direct, efficient synthesis of unsymmetrically substituted
 bis(arylidene)alkanones
;
_journal_issue 12
_journal_name_full 'Green Chemistry'
_journal_page_first 1042
_journal_paper_doi 10.1039/b606042k
_journal_volume 8
_journal_year 2006
_chemical_formula_moiety 'C20 H18 Br N O2'
_chemical_formula_sum 'C20 H18 Br N O2'
_chemical_formula_weight 384.26
_chemical_name_common
;(E,E)-2-((6-Bromopyridin-2-yl)methylene)-6-(4-
methoxybenzylidene)cyclohexanone
;
_chemical_name_systematic
;
(E,E)-2-((6-Bromopyridin-2-yl)methylene)-6-(4-methoxybenzylidene)cyclohexanone
;
_space_group_IT_number 14
_symmetry_cell_setting monoclinic
_symmetry_space_group_name_Hall '-P 2ybc'
_symmetry_space_group_name_H-M 'P 1 21/c 1'
_atom_sites_solution_hydrogens geom
_atom_sites_solution_primary direct
_atom_sites_solution_secondary difmap
_audit_creation_method SHELXL-97
_cell_angle_alpha 90.00
_cell_angle_beta 115.1940(10)
_cell_angle_gamma 90.00
_cell_formula_units_Z 4
_cell_length_a 18.57480(10)
_cell_length_b 6.26410(10)
_cell_length_c 15.93370(10)
_cell_measurement_temperature 123(2)
_cell_volume 1677.59(3)
_computing_cell_refinement 'Bruker XSCANS'
_computing_data_collection 'Bruker XSCANS'
_computing_data_reduction 'Bruker SHELXTL'
_computing_molecular_graphics 'Bruker SHELXTL'
_computing_publication_material 'Bruker SHELXTL'
_computing_structure_refinement 'SHELXL-97 (Sheldrick, 1997)'
_computing_structure_solution 'SHELXS-97 (Sheldrick, 1990)'
_diffrn_ambient_temperature 123(2)
_diffrn_measured_fraction_theta_full 0.928
_diffrn_measured_fraction_theta_max 0.928
_diffrn_measurement_device_type 'Bruker P4'
_diffrn_measurement_method '\w scans'
_diffrn_radiation_monochromator graphite
_diffrn_radiation_source 'fine-focus sealed tube'
_diffrn_radiation_type MoK\a
_diffrn_radiation_wavelength 0.71073
_diffrn_reflns_av_R_equivalents 0.0409
_diffrn_reflns_av_sigmaI/netI 0.0632
_diffrn_reflns_limit_h_max 24
_diffrn_reflns_limit_h_min -24
_diffrn_reflns_limit_k_max 8
_diffrn_reflns_limit_k_min 0
_diffrn_reflns_limit_l_max 16
_diffrn_reflns_limit_l_min -20
_diffrn_reflns_number 6923
_diffrn_reflns_theta_full 28.29
_diffrn_reflns_theta_max 28.29
_diffrn_reflns_theta_min 4.14
_exptl_absorpt_coefficient_mu 2.462
_exptl_crystal_colour Yellow
_exptl_crystal_density_diffrn 1.521
_exptl_crystal_density_method 'not measured'
_exptl_crystal_description block
_exptl_crystal_F_000 784
_exptl_crystal_size_max 0.50
_exptl_crystal_size_mid 0.40
_exptl_crystal_size_min 0.20
_refine_diff_density_max 0.428
_refine_diff_density_min -0.486
_refine_diff_density_rms 0.077
_refine_ls_extinction_method none
_refine_ls_goodness_of_fit_ref 1.027
_refine_ls_hydrogen_treatment mixed
_refine_ls_matrix_type full
_refine_ls_number_parameters 218
_refine_ls_number_reflns 3878
_refine_ls_number_restraints 0
_refine_ls_restrained_S_all 1.027
_refine_ls_R_factor_all 0.0656
_refine_ls_R_factor_gt 0.0371
_refine_ls_shift/su_max 0.001
_refine_ls_shift/su_mean 0.000
_refine_ls_structure_factor_coef Fsqd
_refine_ls_weighting_details 'calc w=1/[\s^2^(Fo^2^)+(0.0305P)^2^+0.0000P] where P=(Fo^2^+2Fc^2^)/3'
_refine_ls_weighting_scheme calc
_refine_ls_wR_factor_gt 0.0697
_refine_ls_wR_factor_ref 0.0763
_reflns_number_gt 2825
_reflns_number_total 3878
_reflns_threshold_expression >2sigma(I)
_cod_data_source_file b606042k.cif.txt
_cod_data_source_block 1p
_cod_original_sg_symbol_H-M P2~1~/c
_cod_database_code 7203440

loop_
_symmetry_equiv_pos_as_xyz
'x, y, z'
'-x, y+1/2, -z+1/2'
'-x, -y, -z'
'x, -y-1/2, z-1/2'

loop_
_atom_site_label
_atom_site_type_symbol
_atom_site_fract_x
_atom_site_fract_y
_atom_site_fract_z
_atom_site_U_iso_or_equiv
_atom_site_adp_type
_atom_site_occupancy
_atom_site_symmetry_multiplicity
_atom_site_calc_flag
_atom_site_refinement_flags
_atom_site_disorder_assembly
_atom_site_disorder_group
Br24 Br 0.478808(14) 0.10323(4) 0.145038(16) 0.02794(9) Uani 1 1 d . . .
O2 O 0.94044(9) 0.0843(3) -0.44222(10) 0.0257(4) Uani 1 1 d . . .
C4 C 0.87781(13) -0.0929(4) -0.36280(15) 0.0200(5) Uani 1 1 d . . .
H4 H 0.8714 -0.2119 -0.4023 0.024 Uiso 1 1 calc R . .
C7 C 0.89741(13) 0.2515(4) -0.24689(15) 0.0204(5) Uani 1 1 d . . .
H7 H 0.9051 0.3695 -0.2065 0.024 Uiso 1 1 calc R . .
C22 C 0.54691(13) 0.2920(4) 0.11702(14) 0.0194(5) Uani 1 1 d . . .
O16 O 0.79354(10) -0.0254(3) -0.01764(11) 0.0264(4) Uani 1 1 d . . .
N20 N 0.59584(11) 0.1989(3) 0.08785(11) 0.0198(4) Uani 1 1 d . . .
C23 C 0.54103(14) 0.5089(4) 0.12826(14) 0.0216(5) Uani 1 1 d . . .
H23 H 0.5037 0.5654 0.1486 0.026 Uiso 1 1 calc R . .
C13 C 0.69940(13) 0.5086(4) -0.07890(14) 0.0197(5) Uani 1 1 d . . .
H13A H 0.7390 0.6136 -0.0389 0.024 Uiso 1 1 calc R . .
H13B H 0.6465 0.5532 -0.0842 0.024 Uiso 1 1 calc R . .
C18 C 0.64341(13) 0.3299(4) 0.06517(14) 0.0181(5) Uani 1 1 d . . .
C6 C 0.84956(13) -0.1022(4) -0.29599(15) 0.0187(5) Uani 1 1 d . . .
H6 H 0.8247 -0.2294 -0.2891 0.022 Uiso 1 1 calc R . .
C5 C 0.92709(13) 0.2623(4) -0.31354(14) 0.0201(5) Uani 1 1 d . . .
H5 H 0.9547 0.3857 -0.3185 0.024 Uiso 1 1 calc R . .
C9 C 0.82473(13) 0.0548(4) -0.16809(15) 0.0196(5) Uani 1 1 d . . .
H9 H 0.8263 -0.0841 -0.1434 0.023 Uiso 1 1 calc R . .
C3 C 0.91573(13) 0.0901(4) -0.37260(14) 0.0186(5) Uani 1 1 d . . .
C14 C 0.71924(13) 0.2923(4) -0.03316(14) 0.0168(5) Uani 1 1 d . . .
C8 C 0.85664(13) 0.0727(4) -0.23750(15) 0.0179(5) Uani 1 1 d . . .
C15 C 0.77057(13) 0.1436(4) -0.05868(15) 0.0183(5) Uani 1 1 d . . .
C11 C 0.77750(15) 0.4334(4) -0.17040(16) 0.0231(6) Uani 1 1 d . . .
H11A H 0.7761 0.4393 -0.2332 0.028 Uiso 1 1 calc R . .
H11B H 0.8209 0.5278 -0.1292 0.028 Uiso 1 1 calc R . .
C17 C 0.69413(13) 0.2180(4) 0.02863(15) 0.0198(5) Uani 1 1 d . . .
H17 H 0.7108 0.0779 0.0515 0.024 Uiso 1 1 calc R . .
C1 C 0.98345(15) 0.2644(4) -0.45180(16) 0.0288(6) Uani 1 1 d . . .
H1A H 0.9498 0.3918 -0.4654 0.043 Uiso 1 1 calc R . .
H1B H 0.9988 0.2390 -0.5027 0.043 Uiso 1 1 calc R . .
H1C H 1.0313 0.2860 -0.3940 0.043 Uiso 1 1 calc R . .
C10 C 0.79357(12) 0.2080(4) -0.13449(14) 0.0173(5) Uani 1 1 d . . .
C21 C 0.59144(14) 0.6399(4) 0.10869(14) 0.0240(6) Uani 1 1 d . . .
H21 H 0.5906 0.7900 0.1168 0.029 Uiso 1 1 calc R . .
C19 C 0.64342(13) 0.5497(4) 0.07695(14) 0.0211(6) Uani 1 1 d . . .
H19 H 0.6788 0.6375 0.0634 0.025 Uiso 1 1 calc R . .
C12 C 0.69848(14) 0.5120(4) -0.17452(15) 0.0248(6) Uani 1 1 d . . .
H12A H 0.6884 0.6594 -0.1993 0.030 Uiso 1 1 calc R . .
H12B H 0.6549 0.4199 -0.2169 0.030 Uiso 1 1 calc R . .

loop_
_atom_site_aniso_label
_atom_site_aniso_U_11
_atom_site_aniso_U_22
_atom_site_aniso_U_33
_atom_site_aniso_U_23
_atom_site_aniso_U_13
_atom_site_aniso_U_12
Br24 0.02949(15) 0.02857(15) 0.03506(17) 0.00828(12) 0.02268(12) 0.00727(13)
O2 0.0330(10) 0.0267(10) 0.0224(9) -0.0041(7) 0.0165(8) -0.0048(8)
C4 0.0196(12) 0.0163(12) 0.0206(13) -0.0032(10) 0.0054(10) 0.0016(11)
C7 0.0215(12) 0.0173(13) 0.0231(13) -0.0043(10) 0.0103(10) -0.0003(10)
C22 0.0208(12) 0.0260(14) 0.0114(12) 0.0039(10) 0.0068(10) 0.0045(11)
O16 0.0382(10) 0.0163(9) 0.0340(10) 0.0093(8) 0.0244(8) 0.0083(8)
N20 0.0222(11) 0.0220(12) 0.0161(10) 0.0037(9) 0.0090(8) 0.0052(9)
C23 0.0204(13) 0.0277(15) 0.0166(12) -0.0014(11) 0.0078(10) 0.0052(11)
C13 0.0195(13) 0.0154(13) 0.0237(13) 0.0020(10) 0.0087(10) 0.0038(10)
C18 0.0178(12) 0.0217(13) 0.0126(12) 0.0025(9) 0.0044(10) 0.0035(10)
C6 0.0167(12) 0.0166(12) 0.0220(13) 0.0001(10) 0.0074(10) -0.0015(10)
C5 0.0184(12) 0.0206(13) 0.0194(13) -0.0004(10) 0.0062(10) -0.0035(10)
C9 0.0207(13) 0.0128(13) 0.0256(13) 0.0040(9) 0.0102(10) -0.0010(9)
C3 0.0154(11) 0.0243(14) 0.0140(12) 0.0012(10) 0.0044(9) 0.0019(11)
C14 0.0156(12) 0.0148(12) 0.0181(12) -0.0011(10) 0.0052(10) -0.0008(10)
C8 0.0174(12) 0.0145(13) 0.0219(13) 0.0028(10) 0.0083(10) 0.0021(10)
C15 0.0176(12) 0.0136(13) 0.0244(13) 0.0003(10) 0.0096(10) -0.0024(9)
C11 0.0295(14) 0.0181(14) 0.0256(13) 0.0048(10) 0.0156(11) 0.0019(11)
C17 0.0212(13) 0.0155(13) 0.0225(13) 0.0012(10) 0.0091(10) 0.0029(10)
C1 0.0318(15) 0.0333(17) 0.0281(14) -0.0038(12) 0.0194(12) -0.0080(13)
C10 0.0150(12) 0.0154(13) 0.0209(12) 0.0014(10) 0.0072(10) -0.0005(10)
C21 0.0286(14) 0.0229(15) 0.0171(13) -0.0047(10) 0.0065(11) 0.0042(11)
C19 0.0204(13) 0.0225(14) 0.0193(13) 0.0000(10) 0.0074(10) -0.0008(10)
C12 0.0274(14) 0.0232(14) 0.0226(14) 0.0062(11) 0.0096(11) 0.0084(12)

loop_
_atom_type_symbol
_atom_type_description
_atom_type_scat_dispersion_real
_atom_type_scat_dispersion_imag
_atom_type_scat_source
C C 0.0033 0.0016 'International Tables Vol C Tables 4.2.6.8 and 6.1.1.4'
H H 0.0000 0.0000 'International Tables Vol C Tables 4.2.6.8 and 6.1.1.4'
N N 0.0061 0.0033 'International Tables Vol C Tables 4.2.6.8 and 6.1.1.4'
O O 0.0106 0.0060 'International Tables Vol C Tables 4.2.6.8 and 6.1.1.4'
Br Br -0.2901 2.4595 'International Tables Vol C Tables 4.2.6.8 and 6.1.1.4'

loop_
_geom_angle_atom_site_label_1
_geom_angle_atom_site_label_2
_geom_angle_atom_site_label_3
_geom_angle
_geom_angle_site_symmetry_1
_geom_angle_site_symmetry_3
_geom_angle_publ_flag
C3 O2 C1 117.47(18) . . ?
C6 C4 C3 120.1(2) . . ?
C5 C7 C8 122.1(2) . . ?
N20 C22 C23 125.8(2) . . ?
N20 C22 Br24 115.50(18) . . ?
C23 C22 Br24 118.70(17) . . ?
C22 N20 C18 116.6(2) . . ?
C21 C23 C22 117.3(2) . . ?
C14 C13 C12 113.23(19) . . ?
N20 C18 C19 121.6(2) . . ?
N20 C18 C17 114.4(2) . . ?
C19 C18 C17 124.0(2) . . ?
C4 C6 C8 121.4(2) . . ?
C3 C5 C7 119.0(2) . . ?
C10 C9 C8 128.9(2) . . ?
O2 C3 C5 124.3(2) . . ?
O2 C3 C4 115.5(2) . . ?
C5 C3 C4 120.2(2) . . ?
C17 C14 C13 125.3(2) . . ?
C17 C14 C15 116.2(2) . . ?
C13 C14 C15 118.52(18) . . ?
C7 C8 C6 117.1(2) . . ?
C7 C8 C9 123.7(2) . . ?
C6 C8 C9 119.1(2) . . ?
O16 C15 C10 120.7(2) . . ?
O16 C15 C14 120.53(19) . . ?
C10 C15 C14 118.76(19) . . ?
C10 C11 C12 110.58(19) . . ?
C14 C17 C18 127.2(2) . . ?
C9 C10 C15 116.6(2) . . ?
C9 C10 C11 124.6(2) . . ?
C15 C10 C11 118.7(2) . . ?
C23 C21 C19 119.1(2) . . ?
C21 C19 C18 119.5(2) . . ?
C13 C12 C11 110.70(19) . . ?

loop_
_geom_bond_atom_site_label_1
_geom_bond_atom_site_label_2
_geom_bond_distance
_geom_bond_site_symmetry_2
_geom_bond_publ_flag
Br24 C22 1.918(2) . ?
O2 C3 1.370(3) . ?
O2 C1 1.428(3) . ?
C4 C6 1.374(3) . ?
C4 C3 1.389(3) . ?
C7 C5 1.391(3) . ?
C7 C8 1.395(3) . ?
C22 N20 1.320(3) . ?
C22 C23 1.381(3) . ?
O16 C15 1.221(3) . ?
N20 C18 1.363(3) . ?
C23 C21 1.377(3) . ?
C13 C14 1.508(3) . ?
C13 C12 1.516(3) . ?
C18 C19 1.389(3) . ?
C18 C17 1.478(3) . ?
C6 C8 1.408(3) . ?
C5 C3 1.387(3) . ?
C9 C10 1.344(3) . ?
C9 C8 1.465(3) . ?
C14 C17 1.340(3) . ?
C14 C15 1.508(3) . ?
C15 C10 1.498(3) . ?
C11 C10 1.505(3) . ?
C11 C12 1.523(3) . ?
C21 C19 1.387(3) . ?

loop_
_geom_torsion_atom_site_label_1
_geom_torsion_atom_site_label_2
_geom_torsion_atom_site_label_3
_geom_torsion_atom_site_label_4
_geom_torsion
_geom_torsion_site_symmetry_1
_geom_torsion_site_symmetry_2
_geom_torsion_site_symmetry_3
_geom_torsion_site_symmetry_4
_geom_torsion_publ_flag
C23 C22 N20 C18 -1.4(3) . . . . ?
Br24 C22 N20 C18 178.35(14) . . . . ?
N20 C22 C23 C21 -1.1(3) . . . . ?
Br24 C22 C23 C21 179.19(16) . . . . ?
C22 N20 C18 C19 3.4(3) . . . . ?
C22 N20 C18 C17 -177.16(18) . . . . ?
C3 C4 C6 C8 1.3(3) . . . . ?
C8 C7 C5 C3 0.1(3) . . . . ?
C1 O2 C3 C5 2.6(3) . . . . ?
C1 O2 C3 C4 -176.8(2) . . . . ?
C7 C5 C3 O2 178.33(19) . . . . ?
C7 C5 C3 C4 -2.3(3) . . . . ?
C6 C4 C3 O2 -178.95(19) . . . . ?
C6 C4 C3 C5 1.6(3) . . . . ?
C12 C13 C14 C17 -151.1(2) . . . . ?
C12 C13 C14 C15 28.1(3) . . . . ?
C5 C7 C8 C6 2.7(3) . . . . ?
C5 C7 C8 C9 179.8(2) . . . . ?
C4 C6 C8 C7 -3.4(3) . . . . ?
C4 C6 C8 C9 179.4(2) . . . . ?
C10 C9 C8 C7 34.6(4) . . . . ?
C10 C9 C8 C6 -148.4(2) . . . . ?
C17 C14 C15 O16 -6.9(3) . . . . ?
C13 C14 C15 O16 173.8(2) . . . . ?
C17 C14 C15 C10 173.75(19) . . . . ?
C13 C14 C15 C10 -5.5(3) . . . . ?
C13 C14 C17 C18 -0.6(4) . . . . ?
C15 C14 C17 C18 -179.9(2) . . . . ?
N20 C18 C17 C14 149.1(2) . . . . ?
C19 C18 C17 C14 -31.4(3) . . . . ?
C8 C9 C10 C15 -176.1(2) . . . . ?
C8 C9 C10 C11 6.6(4) . . . . ?
O16 C15 C10 C9 14.1(3) . . . . ?
C14 C15 C10 C9 -166.6(2) . . . . ?
O16 C15 C10 C11 -168.4(2) . . . . ?
C14 C15 C10 C11 10.9(3) . . . . ?
C12 C11 C10 C9 139.4(2) . . . . ?
C12 C11 C10 C15 -37.9(3) . . . . ?
C22 C23 C21 C19 1.6(3) . . . . ?
C23 C21 C19 C18 0.3(3) . . . . ?
N20 C18 C19 C21 -2.9(3) . . . . ?
C17 C18 C19 C21 177.7(2) . . . . ?
C14 C13 C12 C11 -55.8(3) . . . . ?
C10 C11 C12 C13 60.2(3) . . . . ?

loop_
_cod_related_entry_id
_cod_related_entry_database
_cod_related_entry_code
1 ChemSpider 29360498
